data_1549811
loop_
_publ_author_name
'Tao, Xin'
'Daniliuc, Constantin G.'
'Knitsch, Robert'
'Hansen, Michael Ryan'
'Eckert, Hellmut'
'L\"ubbesmeyer, Maximilian'
'Studer, Armido'
'Kehr, Gerald'
'Erker, Gerhard'

_publ_section_title
;
 The special role of B(C<sub>6</sub>F<sub>5</sub>)<sub>3</sub> in the
 single electron reduction of quinones by radicals.
;
_journal_issue 41
_journal_name_full 'Chemical science'
_journal_page_first 8011
_journal_page_last 8018
_journal_paper_doi 10.1039/c8sc03005g
_journal_volume 9
_journal_year 2018
_chemical_formula_sum 'C72 H42 B2 Cl4 F30 Fe O2'
_chemical_formula_weight 1728.32
_space_group_crystal_system triclinic
_space_group_IT_number 2
_space_group_name_Hall '-P 1'
_space_group_name_H-M_alt 'P -1'
_symmetry_space_group_name_Hall '-P 1'
_symmetry_space_group_name_H-M 'P -1'
_atom_sites_solution_hydrogens geom
_audit_update_record
;
2018-02-08 deposited with the CCDC.
2018-08-20 downloaded from the CCDC.
;
_cell_angle_alpha 106.631(10)
_cell_angle_beta 116.366(11)
_cell_angle_gamma 92.518(12)
_cell_formula_units_Z 1
_cell_length_a 11.863(4)
_cell_length_b 13.004(5)
_cell_length_c 13.207(5)
_cell_measurement_reflns_used 9546
_cell_measurement_temperature 100.(2)
_cell_measurement_theta_max 25.4542
_cell_measurement_theta_min 2.3991
_cell_volume 1714.0(11)
_computing_cell_refinement 'SAINT V8.37A (Bruker AXS Inc., 2015)'
_computing_data_collection
;

APEX3 v2016.1-0 (Bruker AXS Inc., 2016)
;
_computing_data_reduction 'SAINT V8.37A (Bruker AXS Inc., 2015)'
_computing_molecular_graphics 'XP (Sheldrick, 2014)'
_computing_publication_material 'SHELXL-2014/7 (Sheldrick, 2014)'
_computing_structure_refinement 'SHELXL-2014/7 (Sheldrick, 2014)'
_computing_structure_solution 'SHELXL-2014/7 (Sheldrick, 2014)'
_diffrn_ambient_temperature 100.(2)
_diffrn_detector_area_resol_mean 10.4167
_diffrn_measured_fraction_theta_full 0.993
_diffrn_measured_fraction_theta_max 0.993
_diffrn_measurement_device_type 'Bruker D8 Venture PHOTON 100 CMOS'
_diffrn_measurement_method 'omega and phi scans'
_diffrn_radiation_monochromator 'MX mirror'
_diffrn_radiation_type 'Mo K\a'
_diffrn_radiation_wavelength 0.71073
_diffrn_reflns_av_R_equivalents 0.0648
_diffrn_reflns_av_unetI/netI 0.0480
_diffrn_reflns_limit_h_max 14
_diffrn_reflns_limit_h_min -14
_diffrn_reflns_limit_k_max 15
_diffrn_reflns_limit_k_min -15
_diffrn_reflns_limit_l_max 15
_diffrn_reflns_limit_l_min -15
_diffrn_reflns_number 27339
_diffrn_reflns_theta_full 25.47
_diffrn_reflns_theta_max 25.47
_diffrn_reflns_theta_min 2.30
_diffrn_source 'Mo ImS'
_diffrn_source_type 'micro focus tube'
_exptl_absorpt_coefficient_mu 0.506
_exptl_absorpt_correction_T_max 0.92
_exptl_absorpt_correction_T_min 0.76
_exptl_absorpt_correction_type multi-scan
_exptl_absorpt_process_details
;
Bruker AXS (2014). SADABS, Version 2014/5, Bruker AXS Inc., Madison, Wisconsin,
USA.
;
_exptl_crystal_colour green
_exptl_crystal_density_diffrn 1.674
_exptl_crystal_density_method 'not measured'
_exptl_crystal_description plate
_exptl_crystal_F_000 864
_exptl_crystal_size_max 0.373
_exptl_crystal_size_mid 0.273
_exptl_crystal_size_min 0.158
_refine_diff_density_max 0.349
_refine_diff_density_min -0.437
_refine_ls_extinction_method none
_refine_ls_goodness_of_fit_ref 1.029
_refine_ls_hydrogen_treatment constr
_refine_ls_matrix_type full
_refine_ls_number_parameters 535
_refine_ls_number_reflns 6313
_refine_ls_number_restraints 49
_refine_ls_restrained_S_all 1.027
_refine_ls_R_factor_all 0.0519
_refine_ls_R_factor_gt 0.0385
_refine_ls_shift/su_max 0.001
_refine_ls_shift/su_mean 0.000
_refine_ls_structure_factor_coef Fsqd
_refine_ls_weighting_details 'w=1/[\s^2^(Fo^2^)+(0.0355P)^2^+1.5869P] where P=(Fo^2^+2Fc^2^)/3'
_refine_ls_weighting_scheme calc
_refine_ls_wR_factor_gt 0.0886
_refine_ls_wR_factor_ref 0.0957
_reflns_number_gt 5173
_reflns_number_total 6313
_reflns_threshold_expression 'I > 2\s(I)'
_cod_data_source_file c8sc03005g2.cif
_cod_data_source_block erk8968
_cod_depositor_comments 'Adding full bibliography for 1549806--1549816.cif.'
_cod_database_code 1549811

loop_
_space_group_symop_operation_xyz
'x, y, z'
'-x, -y, -z'

loop_
_atom_site_type_symbol
_atom_site_label
_atom_site_fract_x
_atom_site_fract_y
_atom_site_fract_z
_atom_site_U_iso_or_equiv
_atom_site_adp_type
_atom_site_calc_flag
_atom_site_refinement_flags_adp
_atom_site_refinement_flags_occupancy
_atom_site_refinement_flags_posn
_atom_site_occupancy
_atom_site_disorder_assembly
_atom_site_disorder_group
Fe Fe1 1.0 0.5 0 0.01311(12) Uani d . P S 1.0 . .
C C1 1.0734(2) 0.42990(19) 0.1352(2) 0.0183(5) Uani d . . . 1.0 . .
C C2 1.0499(2) 0.35219(19) 0.0229(2) 0.0202(5) Uani d . . . 1.0 . .
C C3 0.9171(2) 0.33454(19) -0.0591(2) 0.0202(5) Uani d . . . 1.0 . .
C C4 0.8576(2) 0.40091(19) 0.0013(2) 0.0177(5) Uani d . . . 1.0 . .
C C5 0.9550(2) 0.46061(18) 0.1217(2) 0.0168(5) Uani d . . . 1.0 . .
C C6 1.1983(2) 0.4688(2) 0.2488(2) 0.0279(6) Uani d . . . 1.0 . .
H H6A 1.2042 0.5448 0.2944 0.042 Uiso calc U . R 1.0 . .
H H6B 1.2691 0.4647 0.2294 0.042 Uiso calc U . R 1.0 . .
H H6C 1.2036 0.4225 0.297 0.042 Uiso calc U . R 1.0 . .
C C7 1.1466(3) 0.2960(2) -0.0023(3) 0.0319(6) Uani d . . . 1.0 . .
H H7A 1.149 0.2281 0.0162 0.048 Uiso calc U . R 1.0 . .
H H7B 1.2315 0.3442 0.0476 0.048 Uiso calc U . R 1.0 . .
H H7C 1.1227 0.2788 -0.0874 0.048 Uiso calc U . R 1.0 . .
C C8 0.8501(3) 0.2554(2) -0.1853(2) 0.0311(6) Uani d . . . 1.0 . .
H H8A 0.9091 0.2497 -0.2193 0.047 Uiso calc U . R 1.0 . .
H H8B 0.7752 0.2814 -0.234 0.047 Uiso calc U . R 1.0 . .
H H8C 0.8221 0.1834 -0.1855 0.047 Uiso calc U . R 1.0 . .
C C9 0.7182(2) 0.4046(2) -0.0501(2) 0.0274(6) Uani d . . . 1.0 . .
H H9A 0.6811 0.3898 -0.1368 0.041 Uiso calc U . R 1.0 . .
H H9B 0.7077 0.4773 -0.0115 0.041 Uiso calc U . R 1.0 . .
H H9C 0.6742 0.3491 -0.0359 0.041 Uiso calc U . R 1.0 . .
C C10 0.9350(3) 0.5379(2) 0.2180(2) 0.0241(5) Uani d . . . 1.0 . .
H H10A 0.9204 0.4982 0.2652 0.036 Uiso calc U . R 1.0 . .
H H10B 0.8603 0.5698 0.181 0.036 Uiso calc U . R 1.0 . .
H H10C 1.0114 0.5965 0.2707 0.036 Uiso calc U . R 1.0 . .
O O1 0.14398(14) 0.18450(12) 0.52516(13) 0.0137(3) Uani d . . . 1.0 . .
B B1 0.2836(2) 0.2413(2) 0.5853(2) 0.0131(5) Uani d . . . 1.0 . .
C C41 0.0797(2) 0.09356(17) 0.51234(18) 0.0124(4) Uani d . . . 1.0 . .
C C42 -0.0426(2) 0.10041(17) 0.50867(19) 0.0132(4) Uani d . . . 1.0 . .
C C43 -0.0867(2) 0.19984(18) 0.5137(2) 0.0150(5) Uani d . . . 1.0 . .
H H43 -0.0358 0.2612 0.5182 0.018 Uiso calc U . R 1.0 . .
C C44 -0.2019(2) 0.20903(18) 0.5123(2) 0.0171(5) Uani d . . . 1.0 . .
H H44 -0.2323 0.2754 0.5117 0.021 Uiso calc U . R 1.0 . .
C C45 -0.2751(2) 0.12149(18) 0.5116(2) 0.0163(5) Uani d . . . 1.0 . .
H H45 -0.3532 0.1295 0.5141 0.02 Uiso calc U . R 1.0 . .
C C46 -0.2343(2) 0.02387(18) 0.50740(19) 0.0144(5) Uani d . . . 1.0 . .
H H46 -0.2835 -0.0345 0.5093 0.017 Uiso calc U . R 1.0 . .
C C47 -0.1206(2) 0.00863(17) 0.50034(18) 0.0127(4) Uani d . . . 1.0 . .
C C51 0.3307(2) 0.23201(17) 0.4834(2) 0.0138(5) Uani d . . . 1.0 . .
F F52 0.52049(12) 0.36140(11) 0.63055(11) 0.0203(3) Uani d . . . 1.0 . .
C C52 0.4420(2) 0.30032(18) 0.5138(2) 0.0157(5) Uani d . . . 1.0 . .
F F53 0.58804(14) 0.38360(13) 0.46908(13) 0.0288(3) Uani d . . . 1.0 . .
C C53 0.4801(2) 0.3126(2) 0.4325(2) 0.0201(5) Uani d . . . 1.0 . .
F F54 0.44083(16) 0.26182(14) 0.23216(14) 0.0350(4) Uani d . . . 1.0 . .
C C54 0.4059(2) 0.2513(2) 0.3128(2) 0.0231(5) Uani d . . . 1.0 . .
F F55 0.22207(15) 0.11999(12) 0.16110(12) 0.0294(4) Uani d . . . 1.0 . .
C C55 0.2957(2) 0.18055(19) 0.2772(2) 0.0205(5) Uani d . . . 1.0 . .
F F56 0.14927(13) 0.10158(11) 0.31755(12) 0.0228(3) Uani d . . . 1.0 . .
C C56 0.2597(2) 0.17235(18) 0.3618(2) 0.0165(5) Uani d . . . 1.0 . .
C C61 0.2781(2) 0.37306(17) 0.63329(19) 0.0133(4) Uani d . . . 1.0 . .
F F62 0.44547(13) 0.42064(11) 0.83442(12) 0.0212(3) Uani d . . . 1.0 . .
C C62 0.3575(2) 0.45030(19) 0.7459(2) 0.0161(5) Uani d . . . 1.0 . .
F F63 0.43538(14) 0.63020(11) 0.88781(12) 0.0266(3) Uani d . . . 1.0 . .
C C63 0.3545(2) 0.56097(18) 0.7769(2) 0.0180(5) Uani d . . . 1.0 . .
F F64 0.26491(15) 0.70626(11) 0.72094(14) 0.0294(4) Uani d . . . 1.0 . .
C C64 0.2691(2) 0.59953(18) 0.6931(2) 0.0191(5) Uani d . . . 1.0 . .
F F65 0.10341(14) 0.56288(11) 0.49608(13) 0.0241(3) Uani d . . . 1.0 . .
C C65 0.1877(2) 0.52677(19) 0.5798(2) 0.0168(5) Uani d . . . 1.0 . .
F F66 0.11326(13) 0.35229(10) 0.43793(11) 0.0190(3) Uani d . . . 1.0 . .
C C66 0.1937(2) 0.41723(18) 0.5525(2) 0.0146(5) Uani d . . . 1.0 . .
C C71 0.3693(2) 0.19704(17) 0.69409(19) 0.0130(4) Uani d . . . 1.0 . .
F F72 0.51610(13) 0.13194(11) 0.62542(12) 0.0199(3) Uani d . . . 1.0 . .
C C72 0.4733(2) 0.14779(18) 0.7073(2) 0.0152(5) Uani d . . . 1.0 . .
F F73 0.63540(14) 0.05672(12) 0.80324(14) 0.0286(3) Uani d . . . 1.0 . .
C C73 0.5378(2) 0.10720(19) 0.7989(2) 0.0191(5) Uani d . . . 1.0 . .
F F74 0.56211(15) 0.07980(13) 0.97499(13) 0.0317(4) Uani d . . . 1.0 . .
C C74 0.5000(2) 0.1176(2) 0.8851(2) 0.0209(5) Uani d . . . 1.0 . .
F F75 0.35936(14) 0.17680(12) 0.96088(12) 0.0251(3) Uani d . . . 1.0 . .
C C75 0.3975(2) 0.16588(19) 0.8775(2) 0.0185(5) Uani d . . . 1.0 . .
F F76 0.23438(13) 0.25005(11) 0.78031(12) 0.0206(3) Uani d . . . 1.0 . .
C C76 0.3348(2) 0.20370(18) 0.7836(2) 0.0154(5) Uani d . . . 1.0 . .
C C11 0.1386(3) 0.9535(2) 0.9027(2) 0.0269(7) Uani d U P D 0.908(3) A 1
H H11A 0.0691 0.9944 0.8981 0.032 Uiso calc U P R 0.908(3) A 1
H H11B 0.2182 0.9958 0.977 0.032 Uiso calc U P R 0.908(3) A 1
Cl Cl1 0.16155(8) 0.94097(7) 0.77778(6) 0.0319(3) Uani d U P D 0.908(3) A 1
Cl Cl2 0.0986(2) 0.82480(19) 0.9095(2) 0.0520(5) Uani d U P D 0.908(3) A 1
C C11A 0.118(4) 0.8702(17) 0.787(3) 0.062(12) Uani d U P D 0.092(3) A 2
H H11C 0.2036 0.857 0.7982 0.074 Uiso calc U P R 0.092(3) A 2
H H11D 0.0555 0.8342 0.7012 0.074 Uiso calc U P R 0.092(3) A 2
Cl Cl1A 0.1224(13) 1.0113(11) 0.8255(14) 0.090(6) Uani d U P D 0.092(3) A 2
Cl Cl2A 0.076(2) 0.8087(18) 0.8719(18) 0.051(5) Uani d U P D 0.092(3) A 2

loop_
_atom_site_aniso_label
_atom_site_aniso_U_11
_atom_site_aniso_U_22
_atom_site_aniso_U_33
_atom_site_aniso_U_12
_atom_site_aniso_U_13
_atom_site_aniso_U_23
Fe1 0.0102(2) 0.0168(2) 0.0122(2) 0.00202(17) 0.00515(18) 0.00513(18)
C1 0.0184(12) 0.0210(12) 0.0192(12) 0.0033(9) 0.0093(10) 0.0114(10)
C2 0.0257(14) 0.0194(12) 0.0236(12) 0.0064(10) 0.0157(11) 0.0118(10)
C3 0.0241(13) 0.0174(12) 0.0194(12) -0.0018(10) 0.0106(10) 0.0070(10)
C4 0.0160(12) 0.0212(12) 0.0171(11) -0.0010(9) 0.0081(10) 0.0087(10)
C5 0.0173(12) 0.0181(11) 0.0180(11) 0.0008(9) 0.0094(10) 0.0092(9)
C6 0.0181(13) 0.0395(15) 0.0238(13) 0.0046(11) 0.0046(11) 0.0170(12)
C7 0.0384(17) 0.0347(15) 0.0402(16) 0.0209(13) 0.0272(14) 0.0213(13)
C8 0.0410(17) 0.0239(13) 0.0226(13) -0.0068(12) 0.0157(13) 0.0007(11)
C9 0.0139(13) 0.0380(15) 0.0278(14) -0.0013(11) 0.0065(11) 0.0145(12)
C10 0.0271(14) 0.0273(13) 0.0216(12) 0.0037(11) 0.0155(11) 0.0071(11)
O1 0.0098(8) 0.0134(7) 0.0170(8) 0.0015(6) 0.0047(6) 0.0068(6)
B1 0.0080(12) 0.0144(12) 0.0157(12) 0.0018(9) 0.0050(10) 0.0046(10)
C41 0.0119(11) 0.0135(10) 0.0087(10) 0.0002(8) 0.0027(9) 0.0036(8)
C42 0.0135(11) 0.0142(10) 0.0100(10) 0.0015(8) 0.0048(9) 0.0031(8)
C43 0.0135(12) 0.0128(11) 0.0174(11) 0.0020(9) 0.0064(9) 0.0049(9)
C44 0.0176(12) 0.0158(11) 0.0179(11) 0.0057(9) 0.0087(10) 0.0051(9)
C45 0.0127(12) 0.0196(11) 0.0161(11) 0.0037(9) 0.0078(9) 0.0038(9)
C46 0.0112(11) 0.0168(11) 0.0120(10) 0.0001(9) 0.0042(9) 0.0032(9)
C47 0.0103(11) 0.0154(11) 0.0089(10) 0.0022(8) 0.0024(9) 0.0032(8)
C51 0.0123(11) 0.0138(10) 0.0184(11) 0.0066(9) 0.0083(9) 0.0074(9)
F52 0.0130(7) 0.0267(7) 0.0172(7) -0.0021(5) 0.0057(6) 0.0051(6)
C52 0.0131(12) 0.0181(11) 0.0171(11) 0.0062(9) 0.0074(9) 0.0068(9)
F53 0.0180(8) 0.0424(9) 0.0346(8) 0.0030(6) 0.0156(7) 0.0203(7)
C53 0.0141(12) 0.0266(12) 0.0255(13) 0.0058(10) 0.0110(10) 0.0144(10)
F54 0.0371(10) 0.0569(10) 0.0285(8) 0.0145(8) 0.0245(7) 0.0231(8)
C54 0.0272(14) 0.0342(14) 0.0245(13) 0.0162(11) 0.0202(11) 0.0181(11)
F55 0.0377(9) 0.0333(8) 0.0140(7) 0.0102(7) 0.0108(7) 0.0056(6)
C55 0.0238(13) 0.0223(12) 0.0163(12) 0.0114(10) 0.0094(10) 0.0072(10)
F56 0.0208(8) 0.0220(7) 0.0167(7) -0.0030(6) 0.0043(6) 0.0032(6)
C56 0.0154(12) 0.0151(11) 0.0188(12) 0.0045(9) 0.0072(10) 0.0071(9)
C61 0.0109(11) 0.0154(11) 0.0171(11) 0.0021(8) 0.0092(9) 0.0062(9)
F62 0.0153(7) 0.0211(7) 0.0179(7) 0.0027(5) 0.0006(6) 0.0060(6)
C62 0.0114(11) 0.0190(11) 0.0187(11) 0.0021(9) 0.0078(9) 0.0067(9)
F63 0.0298(8) 0.0184(7) 0.0204(7) -0.0033(6) 0.0087(6) -0.0020(6)
C63 0.0176(12) 0.0168(11) 0.0179(12) -0.0005(9) 0.0101(10) 0.0017(9)
F64 0.0404(9) 0.0130(7) 0.0357(8) 0.0075(6) 0.0197(7) 0.0065(6)
C64 0.0246(13) 0.0110(11) 0.0280(13) 0.0034(9) 0.0176(11) 0.0067(10)
F65 0.0249(8) 0.0211(7) 0.0285(8) 0.0090(6) 0.0102(6) 0.0148(6)
C65 0.0151(12) 0.0204(12) 0.0199(12) 0.0061(9) 0.0094(10) 0.0113(10)
F66 0.0187(7) 0.0176(7) 0.0155(7) 0.0019(5) 0.0038(6) 0.0058(5)
C66 0.0116(11) 0.0152(11) 0.0171(11) -0.0001(9) 0.0077(9) 0.0046(9)
C71 0.0116(11) 0.0112(10) 0.0132(10) -0.0007(8) 0.0046(9) 0.0025(8)
F72 0.0172(7) 0.0270(7) 0.0235(7) 0.0096(6) 0.0140(6) 0.0119(6)
C72 0.0117(11) 0.0164(11) 0.0165(11) 0.0004(9) 0.0066(9) 0.0049(9)
F73 0.0210(8) 0.0356(8) 0.0406(9) 0.0178(6) 0.0166(7) 0.0238(7)
C73 0.0113(12) 0.0206(12) 0.0264(13) 0.0042(9) 0.0083(10) 0.0105(10)
F74 0.0287(9) 0.0436(9) 0.0322(8) 0.0132(7) 0.0121(7) 0.0293(7)
C74 0.0185(13) 0.0222(12) 0.0212(12) 0.0014(10) 0.0051(10) 0.0138(10)
F75 0.0288(8) 0.0323(8) 0.0206(7) 0.0054(6) 0.0155(6) 0.0119(6)
C75 0.0198(13) 0.0199(12) 0.0156(11) -0.0003(9) 0.0094(10) 0.0048(9)
F76 0.0203(7) 0.0266(7) 0.0237(7) 0.0109(6) 0.0155(6) 0.0115(6)
C76 0.0133(11) 0.0132(10) 0.0201(11) 0.0026(9) 0.0087(10) 0.0051(9)
C11 0.0321(17) 0.0284(15) 0.0165(13) 0.0033(12) 0.0093(12) 0.0068(11)
Cl1 0.0350(5) 0.0380(5) 0.0185(4) -0.0028(3) 0.0114(3) 0.0080(3)
Cl2 0.0533(9) 0.0535(8) 0.0524(12) -0.0029(6) 0.0175(9) 0.0372(8)
C11A 0.060(13) 0.061(13) 0.063(13) 0.011(7) 0.029(8) 0.021(8)
Cl1A 0.068(8) 0.063(8) 0.104(10) -0.006(6) 0.013(6) 0.029(7)
Cl2A 0.063(9) 0.061(8) 0.051(10) 0.033(7) 0.027(8) 0.044(7)

loop_
_atom_type_symbol
_atom_type_description
_atom_type_scat_dispersion_real
_atom_type_scat_dispersion_imag
_atom_type_scat_source
C C 0.0033 0.0016 'International Tables Vol C Tables 4.2.6.8 and 6.1.1.4'
H H 0.0000 0.0000 'International Tables Vol C Tables 4.2.6.8 and 6.1.1.4'
B B 0.0013 0.0007 'International Tables Vol C Tables 4.2.6.8 and 6.1.1.4'
O O 0.0106 0.0060 'International Tables Vol C Tables 4.2.6.8 and 6.1.1.4'
F F 0.0171 0.0103 'International Tables Vol C Tables 4.2.6.8 and 6.1.1.4'
Fe Fe 0.3463 0.8444 'International Tables Vol C Tables 4.2.6.8 and 6.1.1.4'
Cl Cl 0.1484 0.1585 'International Tables Vol C Tables 4.2.6.8 and 6.1.1.4'

loop_
_geom_angle_atom_site_label_1
_geom_angle_atom_site_label_2
_geom_angle_atom_site_label_3
_geom_angle_site_symmetry_1
_geom_angle_site_symmetry_3
_geom_angle
C5 Fe1 C5 2_765 . 180.0
C5 Fe1 C4 2_765 . 139.85(9)
C5 Fe1 C4 . . 40.15(9)
C5 Fe1 C4 2_765 2_765 40.15(9)
C5 Fe1 C4 . 2_765 139.85(9)
C4 Fe1 C4 . 2_765 180.0
C5 Fe1 C3 2_765 . 112.84(9)
C5 Fe1 C3 . . 67.16(9)
C4 Fe1 C3 . . 39.93(9)
C4 Fe1 C3 2_765 . 140.07(10)
C5 Fe1 C3 2_765 2_765 67.15(9)
C5 Fe1 C3 . 2_765 112.85(9)
C4 Fe1 C3 . 2_765 140.07(9)
C4 Fe1 C3 2_765 2_765 39.93(9)
C3 Fe1 C3 . 2_765 180.0
C5 Fe1 C1 2_765 . 140.14(9)
C5 Fe1 C1 . . 39.86(9)
C4 Fe1 C1 . . 67.00(9)
C4 Fe1 C1 2_765 . 113.00(9)
C3 Fe1 C1 . . 66.76(9)
C3 Fe1 C1 2_765 . 113.24(9)
C5 Fe1 C1 2_765 2_765 39.86(9)
C5 Fe1 C1 . 2_765 140.14(9)
C4 Fe1 C1 . 2_765 113.00(9)
C4 Fe1 C1 2_765 2_765 67.00(9)
C3 Fe1 C1 . 2_765 113.24(9)
C3 Fe1 C1 2_765 2_765 66.76(9)
C1 Fe1 C1 . 2_765 180.0
C5 Fe1 C2 2_765 2_765 67.12(9)
C5 Fe1 C2 . 2_765 112.88(9)
C4 Fe1 C2 . 2_765 113.04(10)
C4 Fe1 C2 2_765 2_765 66.96(10)
C3 Fe1 C2 . 2_765 140.37(10)
C3 Fe1 C2 2_765 2_765 39.63(10)
C1 Fe1 C2 . 2_765 140.12(9)
C1 Fe1 C2 2_765 2_765 39.88(9)
C5 Fe1 C2 2_765 . 112.88(9)
C5 Fe1 C2 . . 67.12(9)
C4 Fe1 C2 . . 66.96(10)
C4 Fe1 C2 2_765 . 113.04(10)
C3 Fe1 C2 . . 39.63(10)
C3 Fe1 C2 2_765 . 140.37(10)
C1 Fe1 C2 . . 39.88(9)
C1 Fe1 C2 2_765 . 140.12(9)
C2 Fe1 C2 2_765 . 180.0
C5 C1 C2 . . 108.1(2)
C5 C1 C6 . . 125.4(2)
C2 C1 C6 . . 126.4(2)
C5 C1 Fe1 . . 69.55(13)
C2 C1 Fe1 . . 70.16(13)
C6 C1 Fe1 . . 127.94(17)
C3 C2 C1 . . 107.8(2)
C3 C2 C7 . . 126.0(2)
C1 C2 C7 . . 126.2(2)
C3 C2 Fe1 . . 69.89(14)
C1 C2 Fe1 . . 69.96(13)
C7 C2 Fe1 . . 127.52(18)
C2 C3 C4 . . 108.4(2)
C2 C3 C8 . . 125.6(2)
C4 C3 C8 . . 125.9(2)
C2 C3 Fe1 . . 70.48(13)
C4 C3 Fe1 . . 69.88(13)
C8 C3 Fe1 . . 127.76(17)
C3 C4 C5 . . 107.8(2)
C3 C4 C9 . . 126.3(2)
C5 C4 C9 . . 125.9(2)
C3 C4 Fe1 . . 70.19(13)
C5 C4 Fe1 . . 69.76(13)
C9 C4 Fe1 . . 127.17(17)
C1 C5 C4 . . 107.9(2)
C1 C5 C10 . . 126.0(2)
C4 C5 C10 . . 126.1(2)
C1 C5 Fe1 . . 70.59(13)
C4 C5 Fe1 . . 70.09(13)
C10 C5 Fe1 . . 126.77(16)
C1 C6 H6A . . 109.5
C1 C6 H6B . . 109.5
H6A C6 H6B . . 109.5
C1 C6 H6C . . 109.5
H6A C6 H6C . . 109.5
H6B C6 H6C . . 109.5
C2 C7 H7A . . 109.5
C2 C7 H7B . . 109.5
H7A C7 H7B . . 109.5
C2 C7 H7C . . 109.5
H7A C7 H7C . . 109.5
H7B C7 H7C . . 109.5
C3 C8 H8A . . 109.5
C3 C8 H8B . . 109.5
H8A C8 H8B . . 109.5
C3 C8 H8C . . 109.5
H8A C8 H8C . . 109.5
H8B C8 H8C . . 109.5
C4 C9 H9A . . 109.5
C4 C9 H9B . . 109.5
H9A C9 H9B . . 109.5
C4 C9 H9C . . 109.5
H9A C9 H9C . . 109.5
H9B C9 H9C . . 109.5
C5 C10 H10A . . 109.5
C5 C10 H10B . . 109.5
H10A C10 H10B . . 109.5
C5 C10 H10C . . 109.5
H10A C10 H10C . . 109.5
H10B C10 H10C . . 109.5
C41 O1 B1 . . 137.56(17)
O1 B1 C71 . . 109.39(18)
O1 B1 C51 . . 110.14(17)
C71 B1 C51 . . 116.45(19)
O1 B1 C61 . . 103.08(17)
C71 B1 C61 . . 113.12(18)
C51 B1 C61 . . 103.76(17)
O1 C41 C47 . 2_556 125.1(2)
O1 C41 C42 . . 115.23(19)
C47 C41 C42 2_556 . 119.62(19)
C43 C42 C47 . . 119.0(2)
C43 C42 C41 . . 119.6(2)
C47 C42 C41 . . 121.3(2)
C44 C43 C42 . . 120.8(2)
C44 C43 H43 . . 119.6
C42 C43 H43 . . 119.6
C43 C44 C45 . . 120.4(2)
C43 C44 H44 . . 119.8
C45 C44 H44 . . 119.8
C46 C45 C44 . . 120.0(2)
C46 C45 H45 . . 120.0
C44 C45 H45 . . 120.0
C45 C46 C47 . . 121.3(2)
C45 C46 H46 . . 119.4
C47 C46 H46 . . 119.4
C46 C47 C42 . . 118.2(2)
C46 C47 C41 . 2_556 122.9(2)
C42 C47 C41 . 2_556 118.9(2)
C52 C51 C56 . . 113.9(2)
C52 C51 B1 . . 119.43(19)
C56 C51 B1 . . 125.9(2)
F52 C52 C53 . . 116.1(2)
F52 C52 C51 . . 119.3(2)
C53 C52 C51 . . 124.6(2)
F53 C53 C54 . . 120.0(2)
F53 C53 C52 . . 120.9(2)
C54 C53 C52 . . 119.0(2)
F54 C54 C55 . . 120.7(2)
F54 C54 C53 . . 120.2(2)
C55 C54 C53 . . 119.2(2)
F55 C55 C54 . . 120.2(2)
F55 C55 C56 . . 119.9(2)
C54 C55 C56 . . 119.9(2)
F56 C56 C51 . . 121.4(2)
F56 C56 C55 . . 115.2(2)
C51 C56 C55 . . 123.4(2)
C66 C61 C62 . . 113.4(2)
C66 C61 B1 . . 119.05(19)
C62 C61 B1 . . 127.4(2)
F62 C62 C63 . . 114.93(19)
F62 C62 C61 . . 120.7(2)
C63 C62 C61 . . 124.4(2)
F63 C63 C64 . . 120.0(2)
F63 C63 C62 . . 120.5(2)
C64 C63 C62 . . 119.5(2)
F64 C64 C63 . . 120.5(2)
F64 C64 C65 . . 120.7(2)
C63 C64 C65 . . 118.8(2)
F65 C65 C64 . . 119.8(2)
F65 C65 C66 . . 120.3(2)
C64 C65 C66 . . 119.9(2)
F66 C66 C65 . . 115.9(2)
F66 C66 C61 . . 120.00(19)
C65 C66 C61 . . 124.0(2)
C72 C71 C76 . . 113.7(2)
C72 C71 B1 . . 127.2(2)
C76 C71 B1 . . 119.0(2)
F72 C72 C73 . . 114.9(2)
F72 C72 C71 . . 120.8(2)
C73 C72 C71 . . 124.2(2)
F73 C73 C74 . . 120.1(2)
F73 C73 C72 . . 120.7(2)
C74 C73 C72 . . 119.2(2)
F74 C74 C75 . . 120.3(2)
F74 C74 C73 . . 120.0(2)
C75 C74 C73 . . 119.6(2)
F75 C75 C74 . . 120.4(2)
F75 C75 C76 . . 120.5(2)
C74 C75 C76 . . 119.1(2)
F76 C76 C75 . . 116.6(2)
F76 C76 C71 . . 119.3(2)
C75 C76 C71 . . 124.2(2)
Cl1 C11 Cl2 . . 111.63(18)
Cl1 C11 H11A . . 109.3
Cl2 C11 H11A . . 109.3
Cl1 C11 H11B . . 109.3
Cl2 C11 H11B . . 109.3
H11A C11 H11B . . 108.0
Cl1A C11A Cl2A . . 114.5(17)
Cl1A C11A H11C . . 108.6
Cl2A C11A H11C . . 108.6
Cl1A C11A H11D . . 108.6
Cl2A C11A H11D . . 108.6
H11C C11A H11D . . 107.6

loop_
_geom_bond_atom_site_label_1
_geom_bond_atom_site_label_2
_geom_bond_site_symmetry_2
_geom_bond_distance
Fe1 C5 2_765 2.084(2)
Fe1 C5 . 2.084(2)
Fe1 C4 . 2.088(2)
Fe1 C4 2_765 2.088(2)
Fe1 C3 . 2.092(2)
Fe1 C3 2_765 2.092(2)
Fe1 C1 . 2.097(2)
Fe1 C1 2_765 2.097(2)
Fe1 C2 2_765 2.100(2)
Fe1 C2 . 2.100(2)
C1 C5 . 1.425(3)
C1 C2 . 1.431(3)
C1 C6 . 1.492(3)
C2 C3 . 1.421(4)
C2 C7 . 1.495(4)
C3 C4 . 1.427(3)
C3 C8 . 1.496(3)
C4 C5 . 1.432(3)
C4 C9 . 1.492(4)
C5 C10 . 1.496(3)
C6 H6A . 0.98
C6 H6B . 0.98
C6 H6C . 0.98
C7 H7A . 0.98
C7 H7B . 0.98
C7 H7C . 0.98
C8 H8A . 0.98
C8 H8B . 0.98
C8 H8C . 0.98
C9 H9A . 0.98
C9 H9B . 0.98
C9 H9C . 0.98
C10 H10A . 0.98
C10 H10B . 0.98
C10 H10C . 0.98
O1 C41 . 1.304(3)
O1 B1 . 1.519(3)
B1 C71 . 1.630(3)
B1 C51 . 1.649(3)
B1 C61 . 1.664(3)
C41 C47 2_556 1.425(3)
C41 C42 . 1.438(3)
C42 C43 . 1.411(3)
C42 C47 . 1.425(3)
C43 C44 . 1.369(3)
C43 H43 . 0.95
C44 C45 . 1.397(3)
C44 H44 . 0.95
C45 C46 . 1.374(3)
C45 H45 . 0.95
C46 C47 . 1.411(3)
C46 H46 . 0.95
C47 C41 2_556 1.425(3)
C51 C52 . 1.385(3)
C51 C56 . 1.385(3)
F52 C52 . 1.354(3)
C52 C53 . 1.379(3)
F53 C53 . 1.348(3)
C53 C54 . 1.376(4)
F54 C54 . 1.339(3)
C54 C55 . 1.371(4)
F55 C55 . 1.339(3)
C55 C56 . 1.388(3)
F56 C56 . 1.346(3)
C61 C66 . 1.387(3)
C61 C62 . 1.388(3)
F62 C62 . 1.347(3)
C62 C63 . 1.386(3)
F63 C63 . 1.340(3)
C63 C64 . 1.367(3)
F64 C64 . 1.340(3)
C64 C65 . 1.376(3)
F65 C65 . 1.342(3)
C65 C66 . 1.379(3)
F66 C66 . 1.352(3)
C71 C72 . 1.380(3)
C71 C76 . 1.395(3)
F72 C72 . 1.356(3)
C72 C73 . 1.380(3)
F73 C73 . 1.343(3)
C73 C74 . 1.374(3)
F74 C74 . 1.335(3)
C74 C75 . 1.370(4)
F75 C75 . 1.340(3)
C75 C76 . 1.377(3)
F76 C76 . 1.348(3)
C11 Cl1 . 1.752(3)
C11 Cl2 . 1.758(3)
C11 H11A . 0.99
C11 H11B . 0.99
C11A Cl1A . 1.750(16)
C11A Cl2A . 1.760(17)
C11A H11C . 0.99
C11A H11D . 0.99

loop_
_geom_torsion_atom_site_label_1
_geom_torsion_atom_site_label_2
_geom_torsion_atom_site_label_3
_geom_torsion_atom_site_label_4
_geom_torsion_site_symmetry_1
_geom_torsion_site_symmetry_4
_geom_torsion
C5 C1 C2 C3 . . -0.5(3)
C6 C1 C2 C3 . . 177.0(2)
Fe1 C1 C2 C3 . . -59.89(16)
C5 C1 C2 C7 . . -178.1(2)
C6 C1 C2 C7 . . -0.7(4)
Fe1 C1 C2 C7 . . 122.4(2)
C5 C1 C2 Fe1 . . 59.41(16)
C6 C1 C2 Fe1 . . -123.1(2)
C1 C2 C3 C4 . . 0.1(3)
C7 C2 C3 C4 . . 177.8(2)
Fe1 C2 C3 C4 . . -59.82(16)
C1 C2 C3 C8 . . -177.0(2)
C7 C2 C3 C8 . . 0.7(4)
Fe1 C2 C3 C8 . . 123.0(2)
C1 C2 C3 Fe1 . . 59.93(16)
C7 C2 C3 Fe1 . . -122.4(2)
C2 C3 C4 C5 . . 0.3(3)
C8 C3 C4 C5 . . 177.4(2)
Fe1 C3 C4 C5 . . -59.91(15)
C2 C3 C4 C9 . . -177.6(2)
C8 C3 C4 C9 . . -0.5(4)
Fe1 C3 C4 C9 . . 122.2(2)
C2 C3 C4 Fe1 . . 60.20(16)
C8 C3 C4 Fe1 . . -122.7(2)
C2 C1 C5 C4 . . 0.7(3)
C6 C1 C5 C4 . . -176.9(2)
Fe1 C1 C5 C4 . . 60.45(15)
C2 C1 C5 C10 . . 178.3(2)
C6 C1 C5 C10 . . 0.8(4)
Fe1 C1 C5 C10 . . -121.9(2)
C2 C1 C5 Fe1 . . -59.79(16)
C6 C1 C5 Fe1 . . 122.7(2)
C3 C4 C5 C1 . . -0.6(2)
C9 C4 C5 C1 . . 177.4(2)
Fe1 C4 C5 C1 . . -60.76(16)
C3 C4 C5 C10 . . -178.2(2)
C9 C4 C5 C10 . . -0.3(4)
Fe1 C4 C5 C10 . . 121.6(2)
C3 C4 C5 Fe1 . . 60.18(16)
C9 C4 C5 Fe1 . . -121.9(2)
C41 O1 B1 C71 . . -23.9(3)
C41 O1 B1 C51 . . 105.3(3)
C41 O1 B1 C61 . . -144.5(2)
B1 O1 C41 C47 . 2_556 -35.0(4)
B1 O1 C41 C42 . . 146.4(2)
O1 C41 C42 C43 . . 2.6(3)
C47 C41 C42 C43 2_556 . -176.08(19)
O1 C41 C42 C47 . . -177.20(18)
C47 C41 C42 C47 2_556 . 4.1(3)
C47 C42 C43 C44 . . 0.8(3)
C41 C42 C43 C44 . . -179.0(2)
C42 C43 C44 C45 . . 3.1(3)
C43 C44 C45 C46 . . -2.7(3)
C44 C45 C46 C47 . . -1.7(3)
C45 C46 C47 C42 . . 5.6(3)
C45 C46 C47 C41 . 2_556 -175.7(2)
C43 C42 C47 C46 . . -5.1(3)
C41 C42 C47 C46 . . 174.73(19)
C43 C42 C47 C41 . 2_556 176.11(19)
C41 C42 C47 C41 . 2_556 -4.1(3)
O1 B1 C51 C52 . . 163.78(19)
C71 B1 C51 C52 . . -71.0(3)
C61 B1 C51 C52 . . 54.0(3)
O1 B1 C51 C56 . . -6.1(3)
C71 B1 C51 C56 . . 119.1(2)
C61 B1 C51 C56 . . -115.9(2)
C56 C51 C52 F52 . . -178.86(19)
B1 C51 C52 F52 . . 10.1(3)
C56 C51 C52 C53 . . 1.9(3)
B1 C51 C52 C53 . . -169.2(2)
F52 C52 C53 F53 . . -1.5(3)
C51 C52 C53 F53 . . 177.8(2)
F52 C52 C53 C54 . . 178.8(2)
C51 C52 C53 C54 . . -1.9(4)
F53 C53 C54 F54 . . 0.2(4)
C52 C53 C54 F54 . . 179.9(2)
F53 C53 C54 C55 . . -179.2(2)
C52 C53 C54 C55 . . 0.6(4)
F54 C54 C55 F55 . . 0.7(4)
C53 C54 C55 F55 . . -179.9(2)
F54 C54 C55 C56 . . -178.7(2)
C53 C54 C55 C56 . . 0.6(4)
C52 C51 C56 F56 . . 179.6(2)
B1 C51 C56 F56 . . -10.1(3)
C52 C51 C56 C55 . . -0.6(3)
B1 C51 C56 C55 . . 169.8(2)
F55 C55 C56 F56 . . -0.2(3)
C54 C55 C56 F56 . . 179.3(2)
F55 C55 C56 C51 . . 179.9(2)
C54 C55 C56 C51 . . -0.6(4)
O1 B1 C61 C66 . . -52.6(2)
C71 B1 C61 C66 . . -170.61(19)
C51 B1 C61 C66 . . 62.3(2)
O1 B1 C61 C62 . . 133.4(2)
C71 B1 C61 C62 . . 15.4(3)
C51 B1 C61 C62 . . -111.7(2)
C66 C61 C62 F62 . . -179.65(19)
B1 C61 C62 F62 . . -5.4(3)
C66 C61 C62 C63 . . 0.1(3)
B1 C61 C62 C63 . . 174.4(2)
F62 C62 C63 F63 . . 0.2(3)
C61 C62 C63 F63 . . -179.6(2)
F62 C62 C63 C64 . . 179.5(2)
C61 C62 C63 C64 . . -0.2(4)
F63 C63 C64 F64 . . -0.4(3)
C62 C63 C64 F64 . . -179.7(2)
F63 C63 C64 C65 . . 179.7(2)
C62 C63 C64 C65 . . 0.3(3)
F64 C64 C65 F65 . . 0.2(3)
C63 C64 C65 F65 . . -179.8(2)
F64 C64 C65 C66 . . 179.8(2)
C63 C64 C65 C66 . . -0.3(3)
F65 C65 C66 F66 . . 1.8(3)
C64 C65 C66 F66 . . -177.8(2)
F65 C65 C66 C61 . . 179.7(2)
C64 C65 C66 C61 . . 0.2(4)
C62 C61 C66 F66 . . 177.79(19)
B1 C61 C66 F66 . . 3.0(3)
C62 C61 C66 C65 . . -0.1(3)
B1 C61 C66 C65 . . -174.9(2)
O1 B1 C71 C72 . . 122.2(2)
C51 B1 C71 C72 . . -3.4(3)
C61 B1 C71 C72 . . -123.5(2)
O1 B1 C71 C76 . . -54.9(2)
C51 B1 C71 C76 . . 179.43(19)
C61 B1 C71 C76 . . 59.3(3)
C76 C71 C72 F72 . . 177.84(18)
B1 C71 C72 F72 . . 0.6(3)
C76 C71 C72 C73 . . 0.7(3)
B1 C71 C72 C73 . . -176.6(2)
F72 C72 C73 F73 . . 0.3(3)
C71 C72 C73 F73 . . 177.6(2)
F72 C72 C73 C74 . . -178.9(2)
C71 C72 C73 C74 . . -1.6(4)
F73 C73 C74 F74 . . 1.5(3)
C72 C73 C74 F74 . . -179.3(2)
F73 C73 C74 C75 . . -177.8(2)
C72 C73 C74 C75 . . 1.4(4)
F74 C74 C75 F75 . . 0.8(3)
C73 C74 C75 F75 . . -180.0(2)
F74 C74 C75 C76 . . -179.7(2)
C73 C74 C75 C76 . . -0.4(4)
F75 C75 C76 F76 . . -0.7(3)
C74 C75 C76 F76 . . 179.8(2)
F75 C75 C76 C71 . . 179.1(2)
C74 C75 C76 C71 . . -0.5(4)
C72 C71 C76 F76 . . -179.89(19)
B1 C71 C76 F76 . . -2.4(3)
C72 C71 C76 C75 . . 0.4(3)
B1 C71 C76 C75 . . 177.9(2)
